data_4062402
_journal_name_full Organometallics
_journal_year 2003
_chemical_formula_sum 'C47 H69 Cl2 N2 P Ru'
_chemical_formula_weight 864.98
_space_group_IT_number 19
_symmetry_cell_setting orthorhombic
_symmetry_space_group_name_Hall 'P 2ac 2ab'
_symmetry_space_group_name_H-M 'P 21 21 21'
_cell_angle_alpha 90.00
_cell_angle_beta 90.00
_cell_angle_gamma 90.00
_cell_formula_units_Z 4
_cell_length_a 12.497(3)
_cell_length_b 15.426(3)
_cell_length_c 23.201(5)
_cell_measurement_temperature 293(2)
_cell_volume 4472.9(15)
_diffrn_ambient_temperature 293(2)
_exptl_crystal_density_diffrn 1.284
_cod_database_code 4062402

loop_
_symmetry_equiv_pos_as_xyz
'x, y, z'
'-x+1/2, -y, z+1/2'
'-x, y+1/2, -z+1/2'
'x+1/2, -y+1/2, -z'

loop_
_atom_site_label
_atom_site_type_symbol
_atom_site_fract_x
_atom_site_fract_y
_atom_site_fract_z
_atom_site_U_iso_or_equiv
_atom_site_adp_type
_atom_site_occupancy
_atom_site_symmetry_multiplicity
_atom_site_calc_flag
_atom_site_refinement_flags
_atom_site_disorder_assembly
_atom_site_disorder_group
Ru Ru -0.09028(3) -0.46403(2) -0.087738(14) 0.03134(10) Uani 1 1 d . . .
P P -0.24580(10) -0.56597(8) -0.07389(5) 0.0363(2) Uani 1 1 d . . .
Cl1 Cl -0.18374(10) -0.33334(8) -0.05848(6) 0.0470(3) Uani 1 1 d . . .
C1 C -0.1092(4) -0.4645(4) -0.1668(2) 0.0445(10) Uani 1 1 d . . .
H1A H -0.0551 -0.4951 -0.1853 0.053 Uiso 1 1 calc R . .
N1 N 0.0926(4) -0.3463(3) -0.13099(18) 0.0526(11) Uani 1 1 d . . .
N2 N 0.1040(4) -0.3687(3) -0.03908(18) 0.0459(10) Uani 1 1 d . . .
Cl2 Cl 0.02556(10) -0.58669(8) -0.09961(6) 0.0490(3) Uani 1 1 d . . .
C2 C -0.1868(5) -0.4295(4) -0.2081(2) 0.0468(12) Uani 1 1 d . . .
C3 C -0.1793(5) -0.4586(5) -0.2656(2) 0.0573(13) Uani 1 1 d . . .
H3A H -0.1251 -0.4968 -0.2760 0.069 Uiso 1 1 calc R . .
C4 C -0.2516(6) -0.4309(5) -0.3064(3) 0.0733(19) Uani 1 1 d . . .
H4A H -0.2465 -0.4515 -0.3440 0.088 Uiso 1 1 calc R . .
C5 C -0.3308(7) -0.3735(6) -0.2924(3) 0.083(2) Uani 1 1 d . . .
H5A H -0.3787 -0.3543 -0.3203 0.100 Uiso 1 1 calc R . .
C6 C -0.3387(7) -0.3442(6) -0.2358(3) 0.085(2) Uani 1 1 d . . .
H6A H -0.3929 -0.3056 -0.2260 0.101 Uiso 1 1 calc R . .
C7 C -0.2681(5) -0.3712(4) -0.1945(3) 0.0593(15) Uani 1 1 d . . .
H7A H -0.2744 -0.3505 -0.1570 0.071 Uiso 1 1 calc R . .
C8 C 0.0456(4) -0.3858(3) -0.0864(2) 0.0403(9) Uani 1 1 d . . .
C9 C 0.1991(5) -0.3130(5) -0.0516(3) 0.0592(15) Uani 1 1 d . . .
H9A H 0.1977 -0.2603 -0.0288 0.071 Uiso 1 1 calc R . .
H9B H 0.2654 -0.3438 -0.0442 0.071 Uiso 1 1 calc R . .
C10 C 0.1858(6) -0.2941(6) -0.1139(3) 0.081(2) Uani 1 1 d . . .
H10A H 0.1725 -0.2329 -0.1201 0.097 Uiso 1 1 calc R . .
H10B H 0.2489 -0.3110 -0.1354 0.097 Uiso 1 1 calc R . .
C11 C 0.0628(5) -0.3435(4) -0.1910(2) 0.0493(12) Uani 1 1 d . . .
C12 C 0.1104(5) -0.4015(4) -0.2287(3) 0.0602(15) Uani 1 1 d . . .
C13 C 0.1865(7) -0.4718(6) -0.2089(4) 0.094(3) Uani 1 1 d . . .
H13A H 0.1851 -0.4755 -0.1676 0.140 Uiso 1 1 calc R . .
H13B H 0.2577 -0.4582 -0.2215 0.140 Uiso 1 1 calc R . .
H13C H 0.1649 -0.5263 -0.2251 0.140 Uiso 1 1 calc R . .
C14 C 0.0881(7) -0.3920(4) -0.2877(3) 0.0683(18) Uani 1 1 d . . .
H14A H 0.1193 -0.4303 -0.3137 0.082 Uiso 1 1 calc R . .
C15 C 0.0222(6) -0.3284(4) -0.3082(2) 0.0622(17) Uani 1 1 d . . .
C16 C -0.0031(8) -0.3225(5) -0.3715(3) 0.090(3) Uani 1 1 d . . .
H16A H 0.0555 -0.3455 -0.3935 0.135 Uiso 1 1 calc R . .
H16B H -0.0144 -0.2629 -0.3819 0.135 Uiso 1 1 calc R . .
H16C H -0.0667 -0.3552 -0.3796 0.135 Uiso 1 1 calc R . .
C17 C -0.0223(6) -0.2710(4) -0.2699(3) 0.0581(15) Uani 1 1 d . . .
H17A H -0.0672 -0.2276 -0.2835 0.070 Uiso 1 1 calc R . .
C18 C -0.0014(5) -0.2765(4) -0.2103(2) 0.0545(14) Uani 1 1 d . . .
C19 C -0.0506(6) -0.2110(4) -0.1704(3) 0.0720(18) Uani 1 1 d . . .
H19A H -0.0799 -0.2401 -0.1374 0.108 Uiso 1 1 calc R . .
H19B H -0.1066 -0.1805 -0.1903 0.108 Uiso 1 1 calc R . .
H19C H 0.0031 -0.1706 -0.1582 0.108 Uiso 1 1 calc R . .
C20 C 0.0839(4) -0.3922(3) 0.0222(2) 0.0430(10) Uani 1 1 d . . .
C21 C -0.0027(5) -0.4613(5) 0.0272(2) 0.0606(15) Uani 1 1 d . . .
H21A H 0.0195 -0.5131 0.0067 0.073 Uiso 1 1 calc R . .
H21B H -0.0683 -0.4403 0.0098 0.073 Uiso 1 1 calc R . .
C22 C 0.0464(7) -0.3111(4) 0.0548(3) 0.0673(18) Uani 1 1 d . . .
H22A H 0.1009 -0.2665 0.0524 0.081 Uiso 1 1 calc R . .
H22B H -0.0183 -0.2889 0.0371 0.081 Uiso 1 1 calc R . .
C23 C 0.1865(6) -0.4260(6) 0.0490(3) 0.081(2) Uani 1 1 d . . .
H23A H 0.2430 -0.3836 0.0442 0.097 Uiso 1 1 calc R . .
H23B H 0.2082 -0.4789 0.0296 0.097 Uiso 1 1 calc R . .
C24 C 0.1688(7) -0.4447(7) 0.1149(4) 0.095(3) Uani 1 1 d . . .
H24A H 0.2353 -0.4643 0.1332 0.113 Uiso 1 1 calc R . .
C25 C 0.1264(9) -0.3644(8) 0.1440(3) 0.107(4) Uani 1 1 d . . .
H25A H 0.1142 -0.3769 0.1845 0.128 Uiso 1 1 calc R . .
H25B H 0.1800 -0.3190 0.1417 0.128 Uiso 1 1 calc R . .
C26 C 0.0247(8) -0.3324(6) 0.1178(3) 0.086(3) Uani 1 1 d . . .
H26A H 0.0005 -0.2802 0.1380 0.103 Uiso 1 1 calc R . .
C27 C 0.0812(9) -0.5167(6) 0.1178(4) 0.101(3) Uani 1 1 d . . .
H27A H 0.1054 -0.5677 0.0971 0.121 Uiso 1 1 calc R . .
H27B H 0.0686 -0.5328 0.1576 0.121 Uiso 1 1 calc R . .
C28 C -0.0226(6) -0.4832(4) 0.0909(3) 0.0636(16) Uani 1 1 d . . .
H28A H -0.0783 -0.5277 0.0938 0.076 Uiso 1 1 calc R . .
C29 C -0.0580(7) -0.4018(6) 0.1230(3) 0.083(2) Uani 1 1 d . . .
H29A H -0.1252 -0.3812 0.1071 0.100 Uiso 1 1 calc R . .
H29B H -0.0694 -0.4154 0.1633 0.100 Uiso 1 1 calc R . .
C30 C -0.3026(4) -0.6050(3) -0.1442(2) 0.0427(10) Uani 1 1 d . . .
H30A H -0.3085 -0.5532 -0.1684 0.051 Uiso 1 1 calc R . .
C31 C -0.2247(5) -0.6644(4) -0.1753(2) 0.0570(14) Uani 1 1 d . . .
H31A H -0.2174 -0.7180 -0.1539 0.068 Uiso 1 1 calc R . .
H31B H -0.1550 -0.6369 -0.1770 0.068 Uiso 1 1 calc R . .
C32 C -0.2625(6) -0.6847(5) -0.2365(3) 0.0631(15) Uani 1 1 d . . .
H32A H -0.2623 -0.6318 -0.2591 0.076 Uiso 1 1 calc R . .
H32B H -0.2132 -0.7251 -0.2543 0.076 Uiso 1 1 calc R . .
C33 C -0.3742(6) -0.7233(5) -0.2367(3) 0.075(2) Uani 1 1 d . . .
H33A H -0.3729 -0.7793 -0.2178 0.090 Uiso 1 1 calc R . .
H33B H -0.3974 -0.7320 -0.2762 0.090 Uiso 1 1 calc R . .
C34 C -0.4535(6) -0.6635(6) -0.2057(3) 0.075(2) Uani 1 1 d . . .
H34A H -0.4596 -0.6092 -0.2265 0.090 Uiso 1 1 calc R . .
H34B H -0.5236 -0.6904 -0.2047 0.090 Uiso 1 1 calc R . .
C35 C -0.4152(5) -0.6459(5) -0.1441(3) 0.0633(16) Uani 1 1 d . . .
H35A H -0.4136 -0.6998 -0.1226 0.076 Uiso 1 1 calc R . .
H35B H -0.4650 -0.6070 -0.1251 0.076 Uiso 1 1 calc R . .
C36 C -0.3666(4) -0.5240(4) -0.0361(2) 0.0453(11) Uani 1 1 d . . .
H36A H -0.4173 -0.5722 -0.0334 0.054 Uiso 1 1 calc R . .
C37 C -0.4217(4) -0.4525(4) -0.0702(3) 0.0548(13) Uani 1 1 d . . .
H37A H -0.4386 -0.4737 -0.1085 0.066 Uiso 1 1 calc R . .
H37B H -0.3734 -0.4037 -0.0743 0.066 Uiso 1 1 calc R . .
C38 C -0.5242(5) -0.4226(5) -0.0408(3) 0.0708(18) Uani 1 1 d . . .
H38A H -0.5756 -0.4697 -0.0405 0.085 Uiso 1 1 calc R . .
H38B H -0.5550 -0.3749 -0.0624 0.085 Uiso 1 1 calc R . .
C39 C -0.5025(5) -0.3929(5) 0.0220(3) 0.0712(19) Uani 1 1 d . . .
H39A H -0.4585 -0.3411 0.0216 0.085 Uiso 1 1 calc R . .
H39B H -0.5696 -0.3789 0.0407 0.085 Uiso 1 1 calc R . .
C40 C -0.4461(6) -0.4638(5) 0.0552(3) 0.0715(17) Uani 1 1 d . . .
H40A H -0.4293 -0.4428 0.0935 0.086 Uiso 1 1 calc R . .
H40B H -0.4939 -0.5129 0.0592 0.086 Uiso 1 1 calc R . .
C41 C -0.3441(5) -0.4933(4) 0.0262(2) 0.0557(14) Uani 1 1 d . . .
H41A H -0.3127 -0.5404 0.0481 0.067 Uiso 1 1 calc R . .
H41B H -0.2932 -0.4458 0.0254 0.067 Uiso 1 1 calc R . .
C42 C -0.2103(4) -0.6688(3) -0.0357(2) 0.0431(10) Uani 1 1 d . . .
H42A H -0.1675 -0.7021 -0.0633 0.052 Uiso 1 1 calc R . .
C43 C -0.1378(5) -0.6561(4) 0.0166(2) 0.0517(12) Uani 1 1 d . . .
H43A H -0.0763 -0.6216 0.0054 0.062 Uiso 1 1 calc R . .
H43B H -0.1766 -0.6243 0.0460 0.062 Uiso 1 1 calc R . .
C44 C -0.0994(5) -0.7420(4) 0.0416(3) 0.0687(17) Uani 1 1 d . . .
H44A H -0.0521 -0.7699 0.0141 0.082 Uiso 1 1 calc R . .
H44B H -0.0585 -0.7308 0.0764 0.082 Uiso 1 1 calc R . .
C45 C -0.1901(6) -0.8028(5) 0.0557(3) 0.0743(19) Uani 1 1 d . . .
H45A H -0.1612 -0.8588 0.0667 0.089 Uiso 1 1 calc R . .
H45B H -0.2300 -0.7801 0.0883 0.089 Uiso 1 1 calc R . .
C46 C -0.2636(7) -0.8140(5) 0.0059(4) 0.083(2) Uani 1 1 d . . .
H46A H -0.3247 -0.8482 0.0180 0.099 Uiso 1 1 calc R . .
H46C H -0.2267 -0.8461 -0.0241 0.099 Uiso 1 1 calc R . .
C47 C -0.3030(5) -0.7287(4) -0.0189(3) 0.0627(16) Uani 1 1 d . . .
H47C H -0.3476 -0.6998 0.0094 0.075 Uiso 1 1 calc R . .
H47A H -0.3466 -0.7402 -0.0527 0.075 Uiso 1 1 calc R . .

loop_
_atom_site_aniso_label
_atom_site_aniso_U_11
_atom_site_aniso_U_22
_atom_site_aniso_U_33
_atom_site_aniso_U_23
_atom_site_aniso_U_13
_atom_site_aniso_U_12
Ru 0.03095(15) 0.03184(15) 0.03124(15) -0.00030(13) 0.00048(13) 0.00101(14)
P 0.0332(5) 0.0372(5) 0.0385(6) -0.0021(4) 0.0007(5) 0.0019(5)
Cl1 0.0472(6) 0.0413(6) 0.0525(6) -0.0062(5) 0.0041(6) 0.0057(5)
C1 0.044(2) 0.045(2) 0.045(2) 0.002(2) 0.002(2) 0.002(2)
N1 0.050(2) 0.064(3) 0.044(2) 0.004(2) 0.003(2) -0.019(3)
N2 0.042(2) 0.054(2) 0.042(2) 0.0005(18) -0.0005(18) -0.010(2)
Cl2 0.0454(6) 0.0456(6) 0.0560(7) -0.0025(5) 0.0007(5) 0.0113(5)
C2 0.056(3) 0.048(3) 0.036(2) 0.007(2) -0.006(2) -0.007(2)
C3 0.061(3) 0.065(3) 0.047(3) -0.002(3) 0.001(3) -0.009(3)
C4 0.093(5) 0.086(5) 0.041(3) -0.001(3) -0.015(3) -0.009(4)
C5 0.092(6) 0.094(6) 0.063(4) 0.001(4) -0.029(4) 0.018(5)
C6 0.090(5) 0.089(5) 0.075(4) -0.005(4) -0.026(4) 0.027(5)
C7 0.064(4) 0.059(3) 0.055(3) 0.006(3) -0.006(3) 0.011(3)
C8 0.036(2) 0.042(2) 0.043(2) 0.000(2) 0.004(2) 0.0022(19)
C9 0.050(3) 0.073(4) 0.055(3) 0.005(3) 0.003(3) -0.015(3)
C10 0.069(4) 0.116(6) 0.058(3) 0.014(4) -0.004(3) -0.051(5)
C11 0.054(3) 0.055(3) 0.039(2) 0.004(2) 0.006(2) -0.014(3)
C12 0.066(4) 0.059(3) 0.056(3) 0.004(3) 0.012(3) -0.003(3)
C13 0.095(6) 0.097(6) 0.089(5) 0.021(5) 0.030(5) 0.029(6)
C14 0.098(5) 0.060(3) 0.047(3) -0.005(3) 0.019(4) -0.018(4)
C15 0.086(5) 0.061(3) 0.040(3) 0.003(3) 0.005(3) -0.023(4)
C16 0.159(8) 0.071(4) 0.041(3) 0.003(3) -0.003(4) -0.037(5)
C17 0.076(4) 0.046(3) 0.052(3) 0.006(2) -0.008(3) -0.016(3)
C18 0.067(4) 0.053(3) 0.044(3) 0.000(2) 0.003(3) -0.014(3)
C19 0.090(5) 0.057(3) 0.069(4) -0.005(3) 0.010(4) -0.002(4)
C20 0.044(2) 0.045(2) 0.040(2) 0.0029(19) -0.005(2) -0.002(2)
C21 0.077(4) 0.063(3) 0.042(3) -0.002(3) 0.002(3) -0.028(4)
C22 0.089(5) 0.055(3) 0.057(3) -0.009(3) 0.016(3) -0.017(3)
C23 0.064(4) 0.105(6) 0.073(4) 0.031(4) -0.005(4) 0.008(4)
C24 0.078(5) 0.131(8) 0.074(5) 0.045(5) -0.015(4) -0.001(6)
C25 0.130(8) 0.138(9) 0.052(4) 0.003(5) -0.005(5) -0.063(7)
C26 0.112(7) 0.087(5) 0.059(4) -0.025(4) 0.022(4) -0.032(5)
C27 0.140(8) 0.097(6) 0.065(4) 0.029(4) 0.011(5) 0.010(7)
C28 0.087(4) 0.060(3) 0.044(3) 0.005(3) 0.004(3) -0.027(3)
C29 0.099(6) 0.096(5) 0.055(3) -0.007(4) 0.026(4) -0.032(5)
C30 0.040(2) 0.045(2) 0.042(2) -0.001(2) -0.004(2) -0.007(2)
C31 0.065(4) 0.056(3) 0.049(3) -0.013(3) -0.004(3) 0.008(3)
C32 0.071(4) 0.068(4) 0.051(3) -0.012(3) -0.001(3) -0.001(3)
C33 0.096(5) 0.070(4) 0.058(3) -0.011(3) -0.020(4) -0.013(4)
C34 0.058(4) 0.101(5) 0.065(4) -0.007(4) -0.015(3) -0.017(4)
C35 0.055(3) 0.079(4) 0.055(3) -0.006(3) -0.002(3) -0.026(3)
C36 0.040(2) 0.048(3) 0.048(2) -0.002(2) 0.007(2) 0.005(2)
C37 0.043(3) 0.056(3) 0.065(3) 0.002(3) 0.001(2) 0.007(3)
C38 0.046(3) 0.063(4) 0.103(5) -0.003(4) 0.001(3) 0.009(3)
C39 0.056(4) 0.063(4) 0.094(5) -0.014(4) 0.023(4) 0.012(3)
C40 0.081(4) 0.065(4) 0.068(4) -0.001(3) 0.028(3) 0.015(4)
C41 0.058(3) 0.061(3) 0.048(3) -0.004(2) 0.009(3) 0.014(3)
C42 0.039(2) 0.043(2) 0.047(3) 0.004(2) 0.001(2) -0.003(2)
C43 0.052(3) 0.047(3) 0.057(3) 0.008(2) -0.009(3) -0.004(2)
C44 0.059(4) 0.069(4) 0.078(4) 0.022(3) -0.014(3) 0.008(3)
C45 0.078(4) 0.064(4) 0.081(5) 0.027(4) -0.001(4) 0.001(4)
C46 0.088(5) 0.059(4) 0.102(6) 0.029(4) -0.002(5) -0.019(4)
C47 0.051(3) 0.065(4) 0.073(4) 0.021(3) -0.009(3) -0.015(3)

loop_
_geom_bond_atom_site_label_1
_geom_bond_atom_site_label_2
_geom_bond_distance
_geom_bond_site_symmetry_2
_geom_bond_publ_flag
Ru C1 1.851(5) . ?
Ru C8 2.083(5) . ?
Ru Cl2 2.3984(13) . ?
Ru Cl1 2.4269(13) . ?
Ru P 2.5207(13) . ?
P C36 1.861(5) . ?
P C42 1.871(5) . ?
P C30 1.878(5) . ?
C1 C2 1.466(7) . ?
N1 C8 1.336(6) . ?
N1 C11 1.441(6) . ?
N1 C10 1.470(8) . ?
N2 C8 1.346(6) . ?
N2 C20 1.490(6) . ?
N2 C9 1.494(7) . ?
C2 C7 1.393(8) . ?
C2 C3 1.410(7) . ?
C3 C4 1.377(9) . ?
C4 C5 1.367(11) . ?
C5 C6 1.392(11) . ?
C6 C7 1.368(9) . ?
C9 C10 1.484(8) . ?
C11 C18 1.384(9) . ?
C11 C12 1.385(8) . ?
C12 C14 1.407(9) . ?
C12 C13 1.513(10) . ?
C14 C15 1.365(10) . ?
C15 C17 1.373(9) . ?
C15 C16 1.506(8) . ?
C17 C18 1.410(8) . ?
C18 C19 1.500(9) . ?
C20 C23 1.516(8) . ?
C20 C21 1.523(8) . ?
C20 C22 1.534(8) . ?
C21 C28 1.536(7) . ?
C22 C26 1.522(9) . ?
C23 C24 1.573(10) . ?
C24 C25 1.507(14) . ?
C24 C27 1.561(13) . ?
C25 C26 1.494(14) . ?
C26 C29 1.492(11) . ?
C27 C28 1.529(12) . ?
C28 C29 1.526(10) . ?
C30 C31 1.520(7) . ?
C30 C35 1.541(7) . ?
C31 C32 1.528(8) . ?
C32 C33 1.517(10) . ?
C33 C34 1.534(11) . ?
C34 C35 1.531(8) . ?
C36 C37 1.522(7) . ?
C36 C41 1.547(8) . ?
C37 C38 1.524(8) . ?
C38 C39 1.550(10) . ?
C39 C40 1.512(10) . ?
C40 C41 1.511(8) . ?
C42 C43 1.526(7) . ?
C42 C47 1.532(7) . ?
C43 C44 1.525(8) . ?
C44 C45 1.507(9) . ?
C45 C46 1.487(10) . ?
C46 C47 1.519(9) . ?
